data_7228863
loop_
_publ_author_name
'Nian, Yin'
'Yan, Hui'
'Li, Xiao-Nian'
'Zhou, Lin'
'Qiu, Ming-Hua'

_publ_section_title
;
 Cimifrigines A--G, cytotoxic triterpenes with an oxime group from the
 flowers of Cimicifuga frigida
;
_journal_issue 61
_journal_name_full 'RSC Adv.'
_journal_page_first 38557
_journal_paper_doi 10.1039/C7RA07275A
_journal_volume 7
_journal_year 2017
_chemical_absolute_configuration ad
_chemical_formula_moiety 'C33 H53 N O6'
_chemical_formula_sum 'C33 H53 N O6'
_chemical_formula_weight 559.76
_chemical_name_systematic
; 
 ? 
;
_space_group_IT_number 4
_symmetry_cell_setting monoclinic
_symmetry_space_group_name_Hall 'P 2yb'
_symmetry_space_group_name_H-M 'P 1 21 1'
_atom_sites_solution_hydrogens geom
_atom_sites_solution_primary direct
_atom_sites_solution_secondary difmap
_audit_creation_method SHELXL-97
_audit_update_record
;
2017-04-21 deposited with the CCDC.
2017-07-25 downloaded from the CCDC.
;
_cell_angle_alpha 90.00
_cell_angle_beta 103.4570(10)
_cell_angle_gamma 90.00
_cell_formula_units_Z 2
_cell_length_a 9.5634(4)
_cell_length_b 11.2799(5)
_cell_length_c 14.9190(6)
_cell_measurement_reflns_used 9916
_cell_measurement_temperature 100(2)
_cell_measurement_theta_max 69.03
_cell_measurement_theta_min 4.75
_cell_volume 1565.19(11)
_computing_cell_refinement 'Bruker SAINT'
_computing_data_collection 'Bruker APEX2'
_computing_data_reduction 'Bruker SAINT'
_computing_molecular_graphics 'Bruker SHELXTL'
_computing_publication_material 'Bruker SHELXTL'
_computing_structure_refinement 'SHELXL-97 (Sheldrick, 2008)'
_computing_structure_solution 'SHELXS-97 (Sheldrick, 2008)'
_diffrn_ambient_temperature 100(2)
_diffrn_measured_fraction_theta_full 0.939
_diffrn_measured_fraction_theta_max 0.939
_diffrn_measurement_device_type 'Bruker APEX-II CCD'
_diffrn_measurement_method '\f and \w scans'
_diffrn_radiation_monochromator graphite
_diffrn_radiation_source 'fine-focus sealed tube'
_diffrn_radiation_type CuK\a
_diffrn_radiation_wavelength 1.54178
_diffrn_reflns_av_R_equivalents 0.0457
_diffrn_reflns_av_sigmaI/netI 0.0578
_diffrn_reflns_limit_h_max 11
_diffrn_reflns_limit_h_min -11
_diffrn_reflns_limit_k_max 10
_diffrn_reflns_limit_k_min -13
_diffrn_reflns_limit_l_max 12
_diffrn_reflns_limit_l_min -17
_diffrn_reflns_number 11214
_diffrn_reflns_theta_full 69.10
_diffrn_reflns_theta_max 69.10
_diffrn_reflns_theta_min 4.75
_exptl_absorpt_coefficient_mu 0.639
_exptl_absorpt_correction_T_max 0.9216
_exptl_absorpt_correction_T_min 0.7242
_exptl_absorpt_correction_type multi-scan
_exptl_absorpt_process_details sadabs
_exptl_crystal_colour colourless
_exptl_crystal_density_diffrn 1.188
_exptl_crystal_density_method 'not measured'
_exptl_crystal_description block
_exptl_crystal_F_000 612
_exptl_crystal_size_max 0.54
_exptl_crystal_size_mid 0.40
_exptl_crystal_size_min 0.13
_refine_diff_density_max 0.900
_refine_diff_density_min -1.295
_refine_diff_density_rms 0.155
_refine_ls_abs_structure_details 'Flack H D (1983), Acta Cryst. A39, 876-881'
_refine_ls_abs_structure_Flack 0.2(3)
_refine_ls_extinction_method none
_refine_ls_goodness_of_fit_ref 1.492
_refine_ls_hydrogen_treatment constr
_refine_ls_matrix_type full
_refine_ls_number_parameters 372
_refine_ls_number_reflns 4428
_refine_ls_number_restraints 241
_refine_ls_restrained_S_all 1.540
_refine_ls_R_factor_all 0.1072
_refine_ls_R_factor_gt 0.1056
_refine_ls_shift/su_max 0.002
_refine_ls_shift/su_mean 0.000
_refine_ls_structure_factor_coef Fsqd
_refine_ls_weighting_details 'calc w=1/[\s^2^(Fo^2^)+(0.2000P)^2^+0.0000P] where P=(Fo^2^+2Fc^2^)/3'
_refine_ls_weighting_scheme calc
_refine_ls_wR_factor_gt 0.2898
_refine_ls_wR_factor_ref 0.2950
_reflns_number_gt 4352
_reflns_number_total 4428
_reflns_threshold_expression >2sigma(I)
_cod_data_source_file c7ra07275a2.cif
_cod_data_source_block cu_khx26_0m
_cod_depositor_comments
;
The following automatic conversions were performed:

'_symmetry_cell_setting' value 'Monoclinic' changed to 'monoclinic'
according to
/home/data/users/saulius/crontab/automatic-downloads/rss-feeds/RSC/lib/dictionaries/cif_core.dic
dictionary named 'cif_core.dic' version 2.4.2 from 2011-04-26.

Automatic conversion script
Id: cif_fix_values 4973 2017-02-22 13:04:09Z antanas 
;
_cod_original_sg_symbol_H-M 'P 21'
_cod_database_code 7228863

loop_
_symmetry_equiv_pos_as_xyz
'x, y, z'
'-x, y+1/2, -z'

loop_
_atom_site_label
_atom_site_type_symbol
_atom_site_fract_x
_atom_site_fract_y
_atom_site_fract_z
_atom_site_U_iso_or_equiv
_atom_site_adp_type
_atom_site_occupancy
_atom_site_symmetry_multiplicity
_atom_site_calc_flag
_atom_site_refinement_flags
O3 O 0.4975(3) 0.5719(3) 0.79705(19) 0.0160(7) Uani 1 1 d U
H3 H 0.5619 0.5318 0.8320 0.024 Uiso 1 1 calc R
O16 O 0.8860(3) 0.4100(2) 0.11882(18) 0.0123(6) Uani 1 1 d U
O24 O 0.8905(3) 0.3074(3) -0.0362(2) 0.0155(6) Uani 1 1 d U
O31 O 0.7204(3) 0.4465(3) -0.0832(2) 0.0224(7) Uani 1 1 d U
O25 O 1.2250(3) 0.4624(3) -0.0210(2) 0.0231(7) Uani 1 1 d U
C6 C 0.5031(4) 0.4227(4) 0.4782(3) 0.0152(8) Uani 1 1 d U
H6A H 0.5470 0.3450 0.4990 0.018 Uiso 1 1 calc R
H6B H 0.3973 0.4129 0.4626 0.018 Uiso 1 1 calc R
C8 C 0.7167(4) 0.4589(4) 0.4103(3) 0.0120(8) Uani 1 1 d U
H8 H 0.7447 0.3741 0.4232 0.014 Uiso 1 1 calc R
C3 C 0.5368(4) 0.5919(4) 0.7111(3) 0.0151(8) Uani 1 1 d U
H3A H 0.4780 0.6606 0.6811 0.018 Uiso 1 1 calc R
C4 C 0.4962(4) 0.4852(4) 0.6447(3) 0.0137(8) Uani 1 1 d U
C5 C 0.5467(4) 0.5136(4) 0.5557(3) 0.0126(8) Uani 1 1 d U
H5 H 0.4938 0.5876 0.5311 0.015 Uiso 1 1 calc R
C7 C 0.5527(4) 0.4634(4) 0.3932(3) 0.0146(8) Uani 1 1 d U
H7A H 0.5192 0.5455 0.3775 0.017 Uiso 1 1 calc R
H7B H 0.5096 0.4118 0.3403 0.017 Uiso 1 1 calc R
C14 C 0.7757(4) 0.4959(4) 0.3263(3) 0.0118(8) Uani 1 1 d U
C15 C 0.7643(4) 0.4026(4) 0.2510(3) 0.0130(8) Uani 1 1 d U
C16 C 0.9017(4) 0.4020(4) 0.2153(3) 0.0126(8) Uani 1 1 d U
H16 H 0.9562 0.3278 0.2374 0.015 Uiso 1 1 calc R
C23 C 1.0268(4) 0.3934(4) 0.1009(3) 0.0141(8) Uani 1 1 d U
H23 H 1.0636 0.3133 0.1238 0.017 Uiso 1 1 calc R
C24 C 1.0006(4) 0.3953(4) -0.0042(3) 0.0152(8) Uani 1 1 d U
H24 H 0.9628 0.4750 -0.0273 0.018 Uiso 1 1 calc R
C31 C 0.7528(4) 0.3448(4) -0.0640(3) 0.0162(9) Uani 1 1 d U
C32 C 0.6515(4) 0.2446(4) -0.0644(3) 0.0186(9) Uani 1 1 d U
H32A H 0.6312 0.2369 -0.0032 0.028 Uiso 1 1 calc R
H32B H 0.6948 0.1710 -0.0801 0.028 Uiso 1 1 calc R
H32C H 0.5617 0.2599 -0.1102 0.028 Uiso 1 1 calc R
C2 C 0.6932(4) 0.6293(4) 0.7272(3) 0.0158(9) Uani 1 1 d U
H2A H 0.7550 0.5655 0.7607 0.019 Uiso 1 1 calc R
H2B H 0.7088 0.7012 0.7662 0.019 Uiso 1 1 calc R
C1 C 0.7370(4) 0.6549(4) 0.6369(3) 0.0149(8) Uani 1 1 d U
H1A H 0.8409 0.6737 0.6499 0.018 Uiso 1 1 calc R
H1B H 0.6831 0.7243 0.6062 0.018 Uiso 1 1 calc R
C10 C 0.7052(4) 0.5468(3) 0.5736(3) 0.0111(8) Uani 1 1 d U
C9 C 0.7891(4) 0.5300(3) 0.4989(3) 0.0108(8) Uani 1 1 d U
C19 C 0.8242(4) 0.4562(4) 0.5860(3) 0.0110(8) Uani 1 1 d U
H19A H 0.7967 0.3715 0.5811 0.013 Uiso 1 1 calc R
H19B H 0.9149 0.4738 0.6317 0.013 Uiso 1 1 calc R
C11 C 0.8911(4) 0.6322(4) 0.4897(3) 0.0158(8) Uani 1 1 d U
H11A H 0.9602 0.6419 0.5499 0.019 Uiso 1 1 calc R
H11B H 0.8333 0.7058 0.4780 0.019 Uiso 1 1 calc R
C12 C 0.9789(4) 0.6228(4) 0.4145(3) 0.0121(8) Uani 1 1 d U
H12A H 0.9583 0.6929 0.3736 0.015 Uiso 1 1 calc R
H12B H 1.0828 0.6235 0.4445 0.015 Uiso 1 1 calc R
C13 C 0.9440(4) 0.5113(4) 0.3571(3) 0.0111(8) Uani 1 1 d U
C18 C 1.0146(4) 0.4051(4) 0.4166(3) 0.0119(8) Uani 1 1 d U
H18A H 1.1192 0.4088 0.4247 0.018 Uiso 1 1 calc R
H18B H 0.9785 0.3307 0.3857 0.018 Uiso 1 1 calc R
H18C H 0.9908 0.4084 0.4769 0.018 Uiso 1 1 calc R
C17 C 0.9871(4) 0.5076(4) 0.2650(3) 0.0119(8) Uani 1 1 d U
H17 H 0.9445 0.5800 0.2305 0.014 Uiso 1 1 calc R
C25 C 1.1294(4) 0.3630(4) -0.0470(3) 0.0185(9) Uani 1 1 d U
C26 C 1.0761(5) 0.3603(5) -0.1522(4) 0.0312(11) Uani 1 1 d U
H26A H 1.0241 0.4338 -0.1732 0.047 Uiso 1 1 calc R
H26B H 1.0117 0.2924 -0.1701 0.047 Uiso 1 1 calc R
H26C H 1.1584 0.3529 -0.1805 0.047 Uiso 1 1 calc R
C27 C 1.1965(5) 0.2457(5) -0.0103(4) 0.0263(11) Uani 1 1 d U
H27A H 1.2641 0.2202 -0.0468 0.039 Uiso 1 1 calc R
H27B H 1.1209 0.1859 -0.0146 0.039 Uiso 1 1 calc R
H27C H 1.2480 0.2552 0.0543 0.039 Uiso 1 1 calc R
C33 C 1.3660(5) 0.4461(5) -0.0356(4) 0.0329(11) Uani 1 1 d U
H33A H 1.4228 0.3974 0.0141 0.049 Uiso 1 1 calc R
H33B H 1.4125 0.5234 -0.0363 0.049 Uiso 1 1 calc R
H33C H 1.3596 0.4062 -0.0948 0.049 Uiso 1 1 calc R
C22 C 1.1325(4) 0.4871(4) 0.1492(3) 0.0148(8) Uani 1 1 d U
H22A H 1.1049 0.5647 0.1192 0.018 Uiso 1 1 calc R
H22B H 1.2295 0.4673 0.1408 0.018 Uiso 1 1 calc R
C20 C 1.1400(4) 0.4993(4) 0.2532(3) 0.0122(8) Uani 1 1 d U
H20 H 1.1865 0.4268 0.2857 0.015 Uiso 1 1 calc R
C21 C 1.2311(4) 0.6078(4) 0.2905(3) 0.0161(8) Uani 1 1 d U
H21A H 1.1772 0.6801 0.2685 0.024 Uiso 1 1 calc R
H21B H 1.3203 0.6065 0.2689 0.024 Uiso 1 1 calc R
H21C H 1.2542 0.6063 0.3580 0.024 Uiso 1 1 calc R
C28 C 0.7012(4) 0.6087(4) 0.2813(3) 0.0152(8) Uani 1 1 d U
H28A H 0.7479 0.6355 0.2330 0.023 Uiso 1 1 calc R
H28B H 0.7084 0.6709 0.3281 0.023 Uiso 1 1 calc R
H28C H 0.5997 0.5917 0.2542 0.023 Uiso 1 1 calc R
C29 C 0.3323(4) 0.4721(4) 0.6237(3) 0.0203(9) Uani 1 1 d U
H29A H 0.3039 0.3987 0.5891 0.030 Uiso 1 1 calc R
H29B H 0.2874 0.5400 0.5870 0.030 Uiso 1 1 calc R
H29C H 0.3007 0.4693 0.6816 0.030 Uiso 1 1 calc R
C30 C 0.5637(4) 0.3707(4) 0.6910(3) 0.0170(8) Uani 1 1 d U
H30A H 0.5183 0.3498 0.7413 0.026 Uiso 1 1 calc R
H30B H 0.6670 0.3829 0.7157 0.026 Uiso 1 1 calc R
H30C H 0.5490 0.3065 0.6456 0.026 Uiso 1 1 calc R
N15 N 0.6633(3) 0.3255(3) 0.2350(2) 0.0160(8) Uani 1 1 d U
O15 O 0.6826(3) 0.2430(3) 0.1685(2) 0.0224(7) Uani 1 1 d U
H15 H 0.6195 0.1899 0.1630 0.034 Uiso 1 1 calc R

loop_
_atom_site_aniso_label
_atom_site_aniso_U_11
_atom_site_aniso_U_22
_atom_site_aniso_U_33
_atom_site_aniso_U_23
_atom_site_aniso_U_13
_atom_site_aniso_U_12
O3 0.0191(9) 0.0175(10) 0.0121(10) 0.0007(8) 0.0051(7) 0.0036(8)
O16 0.0149(9) 0.0141(10) 0.0089(10) -0.0009(7) 0.0049(7) -0.0003(7)
O24 0.0170(9) 0.0169(10) 0.0135(10) -0.0006(8) 0.0053(7) 0.0001(8)
O31 0.0239(10) 0.0227(11) 0.0198(10) 0.0009(8) 0.0034(8) 0.0020(8)
O25 0.0255(10) 0.0242(11) 0.0229(11) -0.0006(8) 0.0127(8) -0.0002(8)
C6 0.0159(11) 0.0156(12) 0.0144(12) -0.0016(9) 0.0040(8) -0.0005(9)
C8 0.0124(11) 0.0123(11) 0.0113(11) -0.0008(9) 0.0029(8) -0.0008(9)
C3 0.0159(11) 0.0162(12) 0.0143(12) -0.0003(9) 0.0058(8) 0.0015(9)
C4 0.0146(11) 0.0151(12) 0.0124(12) -0.0001(9) 0.0052(8) 0.0003(9)
C5 0.0133(11) 0.0140(12) 0.0112(12) -0.0001(9) 0.0042(8) -0.0004(9)
C7 0.0147(11) 0.0155(12) 0.0133(12) -0.0014(9) 0.0030(8) -0.0014(9)
C14 0.0124(11) 0.0130(11) 0.0102(11) 0.0000(9) 0.0031(8) -0.0010(9)
C15 0.0139(11) 0.0140(12) 0.0109(11) 0.0008(9) 0.0028(8) -0.0012(9)
C16 0.0145(11) 0.0136(12) 0.0104(11) -0.0006(9) 0.0044(8) -0.0006(9)
C23 0.0150(11) 0.0150(12) 0.0136(11) -0.0003(9) 0.0058(8) -0.0009(9)
C24 0.0164(11) 0.0157(12) 0.0136(11) -0.0002(9) 0.0039(8) 0.0002(9)
C31 0.0178(11) 0.0174(12) 0.0138(12) -0.0006(9) 0.0047(8) 0.0004(9)
C32 0.0191(11) 0.0199(12) 0.0175(12) 0.0002(9) 0.0060(9) 0.0001(9)
C2 0.0172(11) 0.0163(12) 0.0143(12) -0.0006(9) 0.0042(8) -0.0004(9)
C1 0.0174(11) 0.0154(12) 0.0129(12) -0.0011(9) 0.0054(8) -0.0010(9)
C10 0.0120(11) 0.0124(12) 0.0097(12) 0.0006(8) 0.0040(8) 0.0000(9)
C9 0.0120(10) 0.0110(11) 0.0097(11) 0.0000(9) 0.0030(8) -0.0007(8)
C19 0.0123(10) 0.0114(11) 0.0093(11) 0.0001(9) 0.0026(8) -0.0003(9)
C11 0.0174(11) 0.0158(12) 0.0149(12) -0.0021(9) 0.0051(8) -0.0013(9)
C12 0.0133(11) 0.0128(11) 0.0112(12) -0.0005(9) 0.0046(8) -0.0012(9)
C13 0.0118(11) 0.0112(11) 0.0104(11) 0.0008(9) 0.0027(8) -0.0002(9)
C18 0.0133(10) 0.0130(11) 0.0103(11) 0.0005(9) 0.0042(8) -0.0001(9)
C17 0.0132(11) 0.0123(11) 0.0102(11) 0.0008(9) 0.0028(8) -0.0004(9)
C25 0.0202(11) 0.0190(12) 0.0176(12) -0.0017(9) 0.0069(9) 0.0003(9)
C26 0.0322(13) 0.0335(14) 0.0288(14) -0.0010(10) 0.0092(9) 0.0019(10)
C27 0.0262(13) 0.0266(14) 0.0273(14) -0.0016(9) 0.0087(9) 0.0014(9)
C33 0.0333(14) 0.0332(14) 0.0340(14) -0.0018(10) 0.0119(9) -0.0005(10)
C22 0.0157(11) 0.0153(12) 0.0142(12) 0.0007(9) 0.0052(8) -0.0008(9)
C20 0.0123(10) 0.0131(11) 0.0118(11) 0.0010(9) 0.0042(8) -0.0009(9)
C21 0.0164(11) 0.0175(12) 0.0146(12) 0.0002(9) 0.0041(8) -0.0019(9)
C28 0.0161(11) 0.0153(12) 0.0145(12) 0.0018(9) 0.0038(8) 0.0012(9)
C29 0.0200(12) 0.0226(13) 0.0192(13) -0.0001(9) 0.0062(9) 0.0001(9)
C30 0.0196(11) 0.0168(12) 0.0152(12) 0.0005(9) 0.0053(8) -0.0003(9)
N15 0.0177(10) 0.0180(11) 0.0131(11) -0.0018(8) 0.0054(8) -0.0032(9)
O15 0.0263(10) 0.0239(11) 0.0192(10) -0.0041(8) 0.0101(8) -0.0054(8)

loop_
_atom_type_symbol
_atom_type_description
_atom_type_scat_dispersion_real
_atom_type_scat_dispersion_imag
_atom_type_scat_source
C C 0.0181 0.0091 'International Tables Vol C Tables 4.2.6.8 and 6.1.1.4'
H H 0.0000 0.0000 'International Tables Vol C Tables 4.2.6.8 and 6.1.1.4'
N N 0.0311 0.0180 'International Tables Vol C Tables 4.2.6.8 and 6.1.1.4'
O O 0.0492 0.0322 'International Tables Vol C Tables 4.2.6.8 and 6.1.1.4'

loop_
_geom_angle_atom_site_label_1
_geom_angle_atom_site_label_2
_geom_angle_atom_site_label_3
_geom_angle
C3 O3 H3 109.5
C16 O16 C23 107.3(3)
C31 O24 C24 118.0(3)
C33 O25 C25 114.9(3)
C7 C6 C5 110.1(3)
C7 C6 H6A 109.6
C5 C6 H6A 109.6
C7 C6 H6B 109.6
C5 C6 H6B 109.6
H6A C6 H6B 108.2
C7 C8 C14 114.1(3)
C7 C8 C9 111.0(3)
C14 C8 C9 111.9(3)
C7 C8 H8 106.4
C14 C8 H8 106.4
C9 C8 H8 106.4
O3 C3 C2 110.8(3)
O3 C3 C4 111.7(3)
C2 C3 C4 114.0(3)
O3 C3 H3A 106.6
C2 C3 H3A 106.6
C4 C3 H3A 106.6
C29 C4 C30 108.3(3)
C29 C4 C5 110.7(3)
C30 C4 C5 112.2(3)
C29 C4 C3 107.3(3)
C30 C4 C3 110.4(3)
C5 C4 C3 107.8(3)
C10 C5 C6 112.4(3)
C10 C5 C4 113.4(3)
C6 C5 C4 115.1(3)
C10 C5 H5 104.9
C6 C5 H5 104.9
C4 C5 H5 104.9
C6 C7 C8 110.9(3)
C6 C7 H7A 109.5
C8 C7 H7A 109.5
C6 C7 H7B 109.5
C8 C7 H7B 109.5
H7A C7 H7B 108.1
C15 C14 C28 107.7(3)
C15 C14 C8 115.7(3)
C28 C14 C8 111.0(3)
C15 C14 C13 100.5(3)
C28 C14 C13 112.0(3)
C8 C14 C13 109.5(3)
N15 C15 C14 121.9(3)
N15 C15 C16 127.2(4)
C14 C15 C16 109.9(3)
O16 C16 C15 117.2(3)
O16 C16 C17 111.1(3)
C15 C16 C17 103.5(3)
O16 C16 H16 108.2
C15 C16 H16 108.2
C17 C16 H16 108.2
O16 C23 C22 111.5(3)
O16 C23 C24 104.5(3)
C22 C23 C24 114.0(3)
O16 C23 H23 108.9
C22 C23 H23 108.9
C24 C23 H23 108.9
O24 C24 C23 105.2(3)
O24 C24 C25 106.8(3)
C23 C24 C25 117.4(3)
O24 C24 H24 109.0
C23 C24 H24 109.0
C25 C24 H24 109.0
O31 C31 O24 123.2(4)
O31 C31 C32 126.2(4)
O24 C31 C32 110.5(4)
C31 C32 H32A 109.5
C31 C32 H32B 109.5
H32A C32 H32B 109.5
C31 C32 H32C 109.5
H32A C32 H32C 109.5
H32B C32 H32C 109.5
C3 C2 C1 112.1(3)
C3 C2 H2A 109.2
C1 C2 H2A 109.2
C3 C2 H2B 109.2
C1 C2 H2B 109.2
H2A C2 H2B 107.9
C2 C1 C10 109.7(3)
C2 C1 H1A 109.7
C10 C1 H1A 109.7
C2 C1 H1B 109.7
C10 C1 H1B 109.7
H1A C1 H1B 108.2
C19 C10 C5 123.2(3)
C19 C10 C9 59.8(2)
C5 C10 C9 120.8(3)
C19 C10 C1 115.3(3)
C5 C10 C1 110.5(3)
C9 C10 C1 119.1(3)
C19 C9 C10 59.4(2)
C19 C9 C11 118.1(3)
C10 C9 C11 115.1(3)
C19 C9 C8 114.2(3)
C10 C9 C8 118.4(3)
C11 C9 C8 118.4(3)
C10 C19 C9 60.8(2)
C10 C19 H19A 117.7
C9 C19 H19A 117.7
C10 C19 H19B 117.7
C9 C19 H19B 117.7
H19A C19 H19B 114.8
C9 C11 C12 118.3(3)
C9 C11 H11A 107.7
C12 C11 H11A 107.7
C9 C11 H11B 107.7
C12 C11 H11B 107.7
H11A C11 H11B 107.1
C13 C12 C11 112.4(3)
C13 C12 H12A 109.1
C11 C12 H12A 109.1
C13 C12 H12B 109.1
C11 C12 H12B 109.1
H12A C12 H12B 107.9
C12 C13 C17 117.6(3)
C12 C13 C18 108.0(3)
C17 C13 C18 108.8(3)
C12 C13 C14 109.3(3)
C17 C13 C14 101.9(3)
C18 C13 C14 111.1(3)
C13 C18 H18A 109.5
C13 C18 H18B 109.5
H18A C18 H18B 109.5
C13 C18 H18C 109.5
H18A C18 H18C 109.5
H18B C18 H18C 109.5
C20 C17 C13 125.2(3)
C20 C17 C16 108.4(3)
C13 C17 C16 103.4(3)
C20 C17 H17 106.2
C13 C17 H17 106.2
C16 C17 H17 106.2
O25 C25 C27 113.1(3)
O25 C25 C26 109.3(4)
C27 C25 C26 111.4(4)
O25 C25 C24 102.7(3)
C27 C25 C24 111.3(4)
C26 C25 C24 108.5(3)
C25 C26 H26A 109.5
C25 C26 H26B 109.5
H26A C26 H26B 109.5
C25 C26 H26C 109.5
H26A C26 H26C 109.5
H26B C26 H26C 109.5
C25 C27 H27A 109.5
C25 C27 H27B 109.5
H27A C27 H27B 109.5
C25 C27 H27C 109.5
H27A C27 H27C 109.5
H27B C27 H27C 109.5
O25 C33 H33A 109.5
O25 C33 H33B 109.5
H33A C33 H33B 109.5
O25 C33 H33C 109.5
H33A C33 H33C 109.5
H33B C33 H33C 109.5
C23 C22 C20 114.1(3)
C23 C22 H22A 108.7
C20 C22 H22A 108.7
C23 C22 H22B 108.7
C20 C22 H22B 108.7
H22A C22 H22B 107.6
C17 C20 C21 113.0(3)
C17 C20 C22 107.6(3)
C21 C20 C22 109.0(3)
C17 C20 H20 109.0
C21 C20 H20 109.0
C22 C20 H20 109.0
C20 C21 H21A 109.5
C20 C21 H21B 109.5
H21A C21 H21B 109.5
C20 C21 H21C 109.5
H21A C21 H21C 109.5
H21B C21 H21C 109.5
C14 C28 H28A 109.5
C14 C28 H28B 109.5
H28A C28 H28B 109.5
C14 C28 H28C 109.5
H28A C28 H28C 109.5
H28B C28 H28C 109.5
C4 C29 H29A 109.5
C4 C29 H29B 109.5
H29A C29 H29B 109.5
C4 C29 H29C 109.5
H29A C29 H29C 109.5
H29B C29 H29C 109.5
C4 C30 H30A 109.5
C4 C30 H30B 109.5
H30A C30 H30B 109.5
C4 C30 H30C 109.5
H30A C30 H30C 109.5
H30B C30 H30C 109.5
C15 N15 O15 111.4(3)
N15 O15 H15 109.5

loop_
_geom_bond_atom_site_label_1
_geom_bond_atom_site_label_2
_geom_bond_distance
O3 C3 1.435(5)
O3 H3 0.8400
O16 C16 1.415(5)
O16 C23 1.445(4)
O24 C31 1.352(5)
O24 C24 1.445(5)
O31 C31 1.205(6)
O25 C33 1.427(6)
O25 C25 1.441(5)
C6 C7 1.525(6)
C6 C5 1.530(5)
C6 H6A 0.9900
C6 H6B 0.9900
C8 C7 1.531(5)
C8 C14 1.546(5)
C8 C9 1.563(5)
C8 H8 1.0000
C3 C2 1.518(5)
C3 C4 1.550(6)
C3 H3A 1.0000
C4 C29 1.533(5)
C4 C30 1.534(6)
C4 C5 1.548(5)
C5 C10 1.524(5)
C5 H5 1.0000
C7 H7A 0.9900
C7 H7B 0.9900
C14 C15 1.526(6)
C14 C28 1.534(5)
C14 C13 1.578(5)
C15 N15 1.280(5)
C15 C16 1.529(5)
C16 C17 1.534(5)
C16 H16 1.0000
C23 C22 1.524(5)
C23 C24 1.529(6)
C23 H23 1.0000
C24 C25 1.558(5)
C24 H24 1.0000
C31 C32 1.488(6)
C32 H32A 0.9800
C32 H32B 0.9800
C32 H32C 0.9800
C2 C1 1.528(6)
C2 H2A 0.9900
C2 H2B 0.9900
C1 C10 1.529(6)
C1 H1A 0.9900
C1 H1B 0.9900
C10 C19 1.508(5)
C10 C9 1.529(5)
C9 C19 1.514(5)
C9 C11 1.537(5)
C19 H19A 0.9900
C19 H19B 0.9900
C11 C12 1.553(5)
C11 H11A 0.9900
C11 H11B 0.9900
C12 C13 1.515(5)
C12 H12A 0.9900
C12 H12B 0.9900
C13 C17 1.524(5)
C13 C18 1.549(5)
C18 H18A 0.9800
C18 H18B 0.9800
C18 H18C 0.9800
C17 C20 1.516(5)
C17 H17 1.0000
C25 C27 1.516(7)
C25 C26 1.533(7)
C26 H26A 0.9800
C26 H26B 0.9800
C26 H26C 0.9800
C27 H27A 0.9800
C27 H27B 0.9800
C27 H27C 0.9800
C33 H33A 0.9800
C33 H33B 0.9800
C33 H33C 0.9800
C22 C20 1.543(6)
C22 H22A 0.9900
C22 H22B 0.9900
C20 C21 1.530(6)
C20 H20 1.0000
C21 H21A 0.9800
C21 H21B 0.9800
C21 H21C 0.9800
C28 H28A 0.9800
C28 H28B 0.9800
C28 H28C 0.9800
C29 H29A 0.9800
C29 H29B 0.9800
C29 H29C 0.9800
C30 H30A 0.9800
C30 H30B 0.9800
C30 H30C 0.9800
N15 O15 1.403(5)
O15 H15 0.8400

loop_
_geom_hbond_atom_site_label_D
_geom_hbond_atom_site_label_H
_geom_hbond_atom_site_label_A
_geom_hbond_distance_DH
_geom_hbond_distance_HA
_geom_hbond_distance_DA
_geom_hbond_angle_DHA
_geom_hbond_site_symmetry_A
O3 H3 O31 0.84 1.98 2.822(4) 176.5 1_556
O15 H15 O3 0.84 1.92 2.714(4) 156.9 2_646

loop_
_geom_torsion_atom_site_label_1
_geom_torsion_atom_site_label_2
_geom_torsion_atom_site_label_3
_geom_torsion_atom_site_label_4
_geom_torsion
O3 C3 C4 C29 62.4(4)
C2 C3 C4 C29 -170.9(3)
O3 C3 C4 C30 -55.4(4)
C2 C3 C4 C30 71.2(4)
O3 C3 C4 C5 -178.3(3)
C2 C3 C4 C5 -51.7(4)
C7 C6 C5 C10 -50.8(4)
C7 C6 C5 C4 177.3(3)
C29 C4 C5 C10 171.0(3)
C30 C4 C5 C10 -67.9(4)
C3 C4 C5 C10 53.9(4)
C29 C4 C5 C6 -57.6(4)
C30 C4 C5 C6 63.6(4)
C3 C4 C5 C6 -174.6(3)
C5 C6 C7 C8 69.0(4)
C14 C8 C7 C6 178.5(4)
C9 C8 C7 C6 -53.9(4)
C7 C8 C14 C15 -77.9(4)
C9 C8 C14 C15 154.9(3)
C7 C8 C14 C28 45.1(4)
C9 C8 C14 C28 -82.0(4)
C7 C8 C14 C13 169.3(3)
C9 C8 C14 C13 42.2(4)
C28 C14 C15 N15 -94.9(4)
C8 C14 C15 N15 30.0(5)
C13 C14 C15 N15 147.8(4)
C28 C14 C15 C16 96.2(3)
C8 C14 C15 C16 -138.9(3)
C13 C14 C15 C16 -21.1(4)
C23 O16 C16 C15 -173.1(3)
C23 O16 C16 C17 68.2(4)
N15 C15 C16 O16 63.1(5)
C14 C15 C16 O16 -128.7(4)
N15 C15 C16 C17 -174.2(4)
C14 C15 C16 C17 -6.0(4)
C16 O16 C23 C22 -59.8(4)
C16 O16 C23 C24 176.6(3)
C31 O24 C24 C23 97.5(4)
C31 O24 C24 C25 -137.0(4)
O16 C23 C24 O24 -53.6(4)
C22 C23 C24 O24 -175.6(3)
O16 C23 C24 C25 -172.2(3)
C22 C23 C24 C25 65.8(5)
C24 O24 C31 O31 17.3(6)
C24 O24 C31 C32 -161.1(4)
O3 C3 C2 C1 -178.3(3)
C4 C3 C2 C1 54.6(5)
C3 C2 C1 C10 -55.6(4)
C6 C5 C10 C19 -49.2(5)
C4 C5 C10 C19 83.6(5)
C6 C5 C10 C9 22.7(5)
C4 C5 C10 C9 155.5(3)
C6 C5 C10 C1 168.5(3)
C4 C5 C10 C1 -58.7(4)
C2 C1 C10 C19 -88.2(4)
C2 C1 C10 C5 57.3(4)
C2 C1 C10 C9 -156.3(3)
C5 C10 C9 C19 -113.0(4)
C1 C10 C9 C19 104.1(4)
C19 C10 C9 C11 -109.1(4)
C5 C10 C9 C11 138.0(4)
C1 C10 C9 C11 -5.0(5)
C19 C10 C9 C8 102.8(4)
C5 C10 C9 C8 -10.2(5)
C1 C10 C9 C8 -153.1(3)
C7 C8 C9 C19 91.9(4)
C14 C8 C9 C19 -139.3(3)
C7 C8 C9 C10 25.0(5)
C14 C8 C9 C10 153.7(3)
C7 C8 C9 C11 -122.1(4)
C14 C8 C9 C11 6.7(5)
C5 C10 C19 C9 109.1(4)
C1 C10 C19 C9 -110.3(4)
C11 C9 C19 C10 104.1(4)
C8 C9 C19 C10 -109.9(3)
C19 C9 C11 C12 113.5(4)
C10 C9 C11 C12 -179.3(3)
C8 C9 C11 C12 -31.1(5)
C9 C11 C12 C13 2.3(5)
C11 C12 C13 C17 162.4(3)
C11 C12 C13 C18 -74.0(4)
C11 C12 C13 C14 47.0(4)
C15 C14 C13 C12 165.4(3)
C28 C14 C13 C12 51.4(4)
C8 C14 C13 C12 -72.3(4)
C15 C14 C13 C17 40.3(4)
C28 C14 C13 C17 -73.7(4)
C8 C14 C13 C17 162.6(3)
C15 C14 C13 C18 -75.4(4)
C28 C14 C13 C18 170.5(3)
C8 C14 C13 C18 46.8(4)
C12 C13 C17 C20 70.6(5)
C18 C13 C17 C20 -52.5(5)
C14 C13 C17 C20 -170.0(4)
C12 C13 C17 C16 -165.0(3)
C18 C13 C17 C16 71.9(3)
C14 C13 C17 C16 -45.6(3)
O16 C16 C17 C20 -66.7(4)
C15 C16 C17 C20 166.7(3)
O16 C16 C17 C13 158.6(3)
C15 C16 C17 C13 32.0(4)
C33 O25 C25 C27 48.0(5)
C33 O25 C25 C26 -76.7(5)
C33 O25 C25 C24 168.2(4)
O24 C24 C25 O25 173.1(3)
C23 C24 C25 O25 -69.1(4)
O24 C24 C25 C27 -65.5(4)
C23 C24 C25 C27 52.3(5)
O24 C24 C25 C26 57.5(4)
C23 C24 C25 C26 175.3(4)
O16 C23 C22 C20 52.3(4)
C24 C23 C22 C20 170.3(3)
C13 C17 C20 C21 -64.4(5)
C16 C17 C20 C21 173.4(3)
C13 C17 C20 C22 175.2(4)
C16 C17 C20 C22 53.0(4)
C23 C22 C20 C17 -48.5(4)
C23 C22 C20 C21 -171.4(3)
C14 C15 N15 O15 -174.7(3)
C16 C15 N15 O15 -7.8(5)
